data_7122712
loop_
_publ_author_name
'Simler, Thomas'
'Feuerstein, Thomas J.'
'Yadav, Ravi'
'Gamer, Michael T.'
'Roesky, Peter W.'

_publ_section_title
;
 Access to divalent lanthanide NHC complexes by redox-transmetallation
 from silver and CO2 insertion reactions
;
_journal_name_full 'Chemical Communications'
_journal_paper_doi 10.1039/C8CC08120D
_journal_year 2019
_chemical_formula_moiety 'C92 H124 N6 O8 Yb, 2(I), C4 H8 O, 1[C5H12]'
_chemical_formula_sum 'C101 H144 I2 N6 O9 Yb'
_chemical_formula_weight 2013.05
_space_group_crystal_system monoclinic
_space_group_IT_number 14
_space_group_name_Hall '-P 2yn'
_space_group_name_H-M_alt 'P 1 21/n 1'
_symmetry_space_group_name_Hall '-P 2yn'
_symmetry_space_group_name_H-M 'P 1 21/n 1'
_atom_sites_solution_hydrogens geom
_audit_creation_date 2018-11-12
_audit_creation_method
;
Olex2 1.2
(compiled 2018.05.29 svn.r3508 for OlexSys, GUI svn.r5506)
;
_audit_update_record
;
2018-11-13 deposited with the CCDC.
2018-11-20 downloaded from the CCDC.
;
_cell_angle_alpha 90
_cell_angle_beta 92.2950(10)
_cell_angle_gamma 90
_cell_formula_units_Z 4
_cell_length_a 14.6152(2)
_cell_length_b 42.7426(6)
_cell_length_c 16.4556(2)
_cell_measurement_reflns_used 81219
_cell_measurement_temperature 150
_cell_measurement_theta_max 25.66
_cell_measurement_theta_min 1.33
_cell_volume 10271.4(2)
_computing_cell_refinement
;
X-Area Recipe 1.33.0.0 (STOE, 2015)
PLATON (A.L.Spek, 2009)
;
_computing_data_collection
;
X-Area WinXpose 2.0.22.0 (STOE, 2016)
;
_computing_data_reduction
;
X-Area Integrate 1.73.1.0 (STOE, 2018)
X-Area LANA 1.73.2.0 (STOE, 2018)
PLATON (A.L.Spek, 2009)
;
_computing_molecular_graphics 'Diamond 4, Olex2 (Dolomanov et al., 2009)'
_computing_publication_material
;
STOE & Cie GmbH, X-Area, software package for collecting single-crystal or
multi-domain crystal data on STOE area-detector diffractometers, for image 
processing, for the correction and scaling of reflection intensities and 
for outlier rejection, version 1.84, Darmstadt 2018
MS Word (Microsoft)
Olex2 (Dolomanov et al., 2009)
;
_computing_structure_refinement 'SHELXL-2018/3 (Sheldrick, 2015)'
_computing_structure_solution 'SHELXS-2018/3 (Sheldrick, 2015)'
_diffrn_ambient_temperature 150
_diffrn_detector 'image plate (34 cm diameter)'
_diffrn_detector_area_resol_mean 6.67
_diffrn_detector_type 'STOE Imaging Plate'
_diffrn_measured_fraction_theta_full 0.994
_diffrn_measured_fraction_theta_max 0.994
_diffrn_measurement_details
;
 291 frames, detector distance = 135 mm
;
_diffrn_measurement_device '2-circle diffractometer'
_diffrn_measurement_device_type 'STOE IPDS II'
_diffrn_measurement_method 'rotation method, \w scans'
_diffrn_radiation_collimation '0.5 mm diameter, multiple pinhole'
_diffrn_radiation_monochromator 'plane graphite'
_diffrn_radiation_polarisn_norm 0
_diffrn_radiation_probe x-ray
_diffrn_radiation_type MoK\a
_diffrn_radiation_wavelength 0.71073
_diffrn_reflns_av_R_equivalents 0.0312
_diffrn_reflns_av_unetI/netI 0.0283
_diffrn_reflns_Laue_measured_fraction_full 0.994
_diffrn_reflns_Laue_measured_fraction_max 0.994
_diffrn_reflns_limit_h_max 16
_diffrn_reflns_limit_h_min -17
_diffrn_reflns_limit_k_max 51
_diffrn_reflns_limit_k_min -51
_diffrn_reflns_limit_l_max 19
_diffrn_reflns_limit_l_min -19
_diffrn_reflns_number 74123
_diffrn_reflns_point_group_measured_fraction_full 0.994
_diffrn_reflns_point_group_measured_fraction_max 0.994
_diffrn_reflns_theta_full 25.611
_diffrn_reflns_theta_max 25.611
_diffrn_reflns_theta_min 1.327
_diffrn_source 'sealed X-ray tube, 12 x 0.4 mm long-fine focus'
_diffrn_source_current 40
_diffrn_source_power 2.000
_diffrn_source_voltage 50
_exptl_absorpt_coefficient_mu 1.56
_exptl_absorpt_correction_T_max 0.8245
_exptl_absorpt_correction_T_min 0.6275
_exptl_absorpt_correction_type integration
_exptl_absorpt_process_details
;
STOE X-Red32, absorption correction by Gaussian integration, analogous to
P. Coppens, "The Evaluation of Absorption and Extinction in Single-Crystal
Structure Analysis", published in: F. R. Ahmed (Editor), "Crystallographic
Computing", Munksgaard, Copenhagen (1970), 255 - 270.
;
_exptl_crystal_colour 'orange brown'
_exptl_crystal_colour_modifier orange
_exptl_crystal_colour_primary brown
_exptl_crystal_density_diffrn 1.302
_exptl_crystal_density_method 'not measured'
_exptl_crystal_description prism
_exptl_crystal_F_000 4160
_exptl_crystal_size_max 0.515
_exptl_crystal_size_mid 0.407
_exptl_crystal_size_min 0.327
_refine_diff_density_max 0.705
_refine_diff_density_min -0.773
_refine_diff_density_rms 0.066
_refine_ls_extinction_method none
_refine_ls_goodness_of_fit_ref 1.026
_refine_ls_hydrogen_treatment constr
_refine_ls_matrix_type full
_refine_ls_number_parameters 1212
_refine_ls_number_reflns 19227
_refine_ls_number_restraints 265
_refine_ls_restrained_S_all 1.032
_refine_ls_R_factor_all 0.0478
_refine_ls_R_factor_gt 0.0342
_refine_ls_shift/su_max 0.005
_refine_ls_shift/su_mean 0.000
_refine_ls_structure_factor_coef Fsqd
_refine_ls_weighting_details 'w=1/[\s^2^(Fo^2^)+(0.0514P)^2^+5.5290P] where P=(Fo^2^+2Fc^2^)/3'
_refine_ls_weighting_scheme calc
_refine_ls_wR_factor_gt 0.0859
_refine_ls_wR_factor_ref 0.0911
_reflns_Friedel_coverage 0.000
_reflns_number_gt 15079
_reflns_number_total 19227
_reflns_threshold_expression 'I > 2\s(I)'
_cod_data_source_file c8cc08120d2.cif
_cod_data_source_block txs247-2
_cod_database_code 7122712
_shelx_shelxl_version_number 2018/3
_shelx_space_group_comment
;
The symmetry employed for this shelxl refinement is uniquely defined
by the following loop, which should always be used as a source of
symmetry information in preference to the above space-group names.
They are only intended as comments.
;
_shelx_estimated_absorpt_t_max 0.628
_shelx_estimated_absorpt_t_min 0.499
_olex2_refinement_description
;
1. Fixed Uiso
 At 1.2 times of:
  All C(H) groups, All C(H,H) groups, All C(H,H,H,H) groups
 At 1.5 times of:
  All C(H,H,H) groups
2. Restrained distances
 C26B-C25
 1.52 with sigma of 0.02
 C26B-C27B = C28B-C26B = C28A-C26A = C27A-C26A
 1.54 with sigma of 0.02
 C54B-C53 = C54A-C53
 1.52 with sigma of 0.02
 C55B-C54B = C56B-C54B = C54A-C55A = C54A-C56A
 1.54 with sigma of 0.02
 O8B-C92B
 1.44 with sigma of 0.02
 C92B-C91B
 1.535 with sigma of 0.02
 O8A-C92A = O8B-C92B = O8A-C89A = O8B-C89B
 1.44 with sigma of 0.02
 C92B-C91B = C91B-C90 = C89B-C90
 1.54 with sigma of 0.02
3. Uiso/Uaniso restraints and constraints
: within 2A with sigma of 0.04 and sigma for terminal atoms of 0.08
C25 \\sim C26B \\sim C27B \\sim C28B: within 2A with sigma of 0.02 and sigma
for terminal atoms of 0.04
O8A \\sim C89A \\sim C90 \\sim C91A \\sim C92A: within 2A with sigma of 0.04
and sigma for terminal atoms of 0.08
C53 \\sim C54B \\sim C55B \\sim C56B: within 2A with sigma of 0.04 and sigma
for terminal atoms of 0.08
C53 \\sim C54A \\sim C55A \\sim C56A: within 2A with sigma of 0.04 and sigma
for terminal atoms of 0.08
C85B \\sim C86B \\sim C87B \\sim C88B: within 2A with sigma of 0.02 and sigma
for terminal atoms of 0.04
O8B \\sim C89B \\sim C90 \\sim C91B \\sim C92B: within 2A with sigma of 0.02
and sigma for terminal atoms of 0.04
O8A \\sim O8B: within 2A with sigma of 0.04 and sigma for terminal atoms of 0.08
O9A \\sim C93A \\sim C94A \\sim C95A \\sim C96A: within 2A with sigma of 0.02
and sigma for terminal atoms of 0.04
C93B \\sim C94B \\sim C95B \\sim C96B: within 2A with sigma of 0.02 and sigma
for terminal atoms of 0.04
4. Rigid body (RIGU) restrains
 C25, C26B, C27B, C28B
 with sigma for 1-2 distances of 0.002 and sigma for 1-3 distances of 0.002
 O8A, C89A, C90, C91A, C92A
 with sigma for 1-2 distances of 0.004 and sigma for 1-3 distances of 0.004
 C53, C54B, C55B, C56B
 with sigma for 1-2 distances of 0.004 and sigma for 1-3 distances of 0.004
 C53, C54A, C55A, C56A
 with sigma for 1-2 distances of 0.004 and sigma for 1-3 distances of 0.004
 C85B, C86B, C87B, C88B
 with sigma for 1-2 distances of 0.002 and sigma for 1-3 distances of 0.002
 O9A, C93A, C94A, C95A, C96A
 with sigma for 1-2 distances of 0.002 and sigma for 1-3 distances of 0.002
 C93B, C94B, C95B, C96B
 with sigma for 1-2 distances of 0.002 and sigma for 1-3 distances of 0.002
5. Others
 Fixed Sof: O5A(0.85) O5B(0.15) O6A(0.85) O6B(0.15) O8A(0.6) O8B(0.4)
 C26A(0.6) H26A(0.6) C26B(0.4) H26B(0.4) C27A(0.6) H27A(0.6) H27B(0.6)
 H27C(0.6) C27B(0.4) H27D(0.4) H27E(0.4) H27F(0.4) C28A(0.6) H28A(0.6)
 H28B(0.6) H28C(0.6) C28B(0.4) H28D(0.4) H28E(0.4) H28F(0.4) C54A(0.6)
 H54A(0.6) C54B(0.4) H54B(0.4) C55A(0.6) H55A(0.6) H55B(0.6) H55C(0.6)
 C55B(0.4) H55D(0.4) H55E(0.4) H55F(0.4) C56A(0.6) H56A(0.6) H56B(0.6)
 H56C(0.6) C56B(0.4) H56D(0.4) H56E(0.4) H56F(0.4) C85A(0.6) H85A(0.6)
 H85B(0.6) C85B(0.4) H85C(0.4) H85D(0.4) C86A(0.6) H86A(0.6) H86B(0.6)
 C86B(0.4) H86C(0.4) H86D(0.4) C87A(0.6) H87A(0.6) H87B(0.6) C87B(0.4)
 H87C(0.4) H87D(0.4) C88A(0.6) H88A(0.6) H88B(0.6) C88B(0.4) H88C(0.4)
 H88D(0.4) C89A(0.6) H89A(0.6) H89B(0.6) C89B(0.4) H89C(0.4) H89D(0.4)
 H90A(0.6) H90B(0.6) H90C(0.4) H90D(0.4) C91A(0.6) H91A(0.6) H91B(0.6)
 C91B(0.4) H91C(0.4) H91D(0.4) C92A(0.6) H92A(0.6) H92B(0.6) C92B(0.4)
 H92C(0.4) H92D(0.4) I2A(0.45) I2C(0.25) I2B(0.3) O9A(0.5) O9B(0.5) C93A(0.5)
 H93A(0.5) H93B(0.5) C93B(0.5) H93C(0.5) H93D(0.5) C94A(0.5) H94A(0.5)
 H94B(0.5) C94B(0.5) H94C(0.5) H94D(0.5) C95A(0.5) H95A(0.5) H95B(0.5)
 C95B(0.5) H95C(0.5) H95D(0.5) C96A(0.5) H96A(0.5) H96B(0.5) C96B(0.5)
 H96C(0.5) H96D(0.5)
6.a Ternary CH refined with riding coordinates:
 C7(H7), C14(H14), C19(H19), C26A(H26A), C26B(H26B), C35(H35), C42(H42),
 C47(H47), C54A(H54A), C54B(H54B), C63(H63), C70(H70), C75(H75), C82(H82)
6.b Secondary CH2 refined with riding coordinates:
 C85A(H85A,H85B), C85B(H85C,H85D), C86A(H86A,H86B), C86B(H86C,H86D), C87A(H87A,
 H87B), C87B(H87C,H87D), C88A(H88A,H88B), C88B(H88C,H88D), C89A(H89A,H89B),
 C89B(H89C,H89D), C90(H90A,H90B), C90(H90C,H90D), C91A(H91A,H91B), C91B(H91C,
 H91D), C92A(H92A,H92B), C92B(H92C,H92D), C93A(H93A,H93B), C93B(H93C,H93D),
 C94A(H94A,H94B), C94B(H94C,H94D), C95A(H95A,H95B), C95B(H95C,H95D), C96A(H96A,
 H96B), C96B(H96C,H96D)
6.c Aromatic/amide H refined with riding coordinates:
 C3(H3), C4(H4), C10(H10), C11(H11), C12(H12), C22(H22), C23(H23), C24(H24),
 C31(H31), C32(H32), C38(H38), C39(H39), C40(H40), C50(H50), C51(H51), C52(H52),
  C59(H59), C60(H60), C66(H66), C67(H67), C68(H68), C78(H78), C79(H79), C80(H80)
6.d Idealised Me refined as rotating group:
 C8(H8A,H8B,H8C), C9(H9A,H9B,H9C), C15(H15A,H15B,H15C), C16(H16A,H16B,H16C),
 C20(H20A,H20B,H20C), C21(H21A,H21B,H21C), C27A(H27A,H27B,H27C), C27B(H27D,H27E,
 H27F), C28A(H28A,H28B,H28C), C28B(H28D,H28E,H28F), C36(H36A,H36B,H36C),
 C37(H37A,H37B,H37C), C43(H43A,H43B,H43C), C44(H44A,H44B,H44C), C48(H48A,H48B,
 H48C), C49(H49A,H49B,H49C), C55A(H55A,H55B,H55C), C55B(H55D,H55E,H55F),
 C56A(H56A,H56B,H56C), C56B(H56D,H56E,H56F), C64(H64A,H64B,H64C), C65(H65A,H65B,
 H65C), C71(H71A,H71B,H71C), C72(H72A,H72B,H72C), C76(H76A,H76B,H76C), C77(H77A,
 H77B,H77C), C83(H83A,H83B,H83C), C84(H84A,H84B,H84C)
;
_olex2_submission_special_instructions 'No special instructions were received'

loop_
_space_group_symop_operation_xyz
'x, y, z'
'-x+1/2, y+1/2, -z+1/2'
'-x, -y, -z'
'x-1/2, -y-1/2, z-1/2'

loop_
_atom_site_label
_atom_site_type_symbol
_atom_site_fract_x
_atom_site_fract_y
_atom_site_fract_z
_atom_site_U_iso_or_equiv
_atom_site_adp_type
_atom_site_occupancy
_atom_site_site_symmetry_order
_atom_site_calc_flag
_atom_site_refinement_flags_posn
_atom_site_refinement_flags_adp
_atom_site_refinement_flags_occupancy
_atom_site_disorder_assembly
_atom_site_disorder_group
Yb Yb 0.70689(2) 0.62871(2) 0.71482(2) 0.03245(5) Uani 1 1 d . . . . .
O1 O 0.6934(2) 0.63881(8) 0.55926(16) 0.0720(8) Uani 1 1 d . . . . .
O2 O 0.5800(2) 0.65567(8) 0.62821(18) 0.0793(10) Uani 1 1 d . . . . .
O3 O 0.5825(2) 0.63501(9) 0.81343(17) 0.0806(10) Uani 1 1 d . . . . .
O4 O 0.6968(2) 0.60919(8) 0.86800(18) 0.0736(8) Uani 1 1 d . . . . .
O5A O 0.8771(2) 0.63955(7) 0.7105(3) 0.0779(12) Uani 0.85 1 d . . P A 1
O5B O 0.8673(13) 0.6129(7) 0.7795(13) 0.087(7) Uani 0.15 1 d . . P A 2
O6A O 0.8439(2) 0.59056(7) 0.7140(3) 0.0781(12) Uani 0.85 1 d . . P A 1
O6B O 0.8578(12) 0.6160(7) 0.6491(12) 0.084(7) Uani 0.15 1 d . . P A 2
O7 O 0.64563(18) 0.57823(5) 0.67489(16) 0.0561(7) Uani 1 1 d . . . . .
O8A O 0.7367(6) 0.6830(2) 0.7585(7) 0.079(3) Uani 0.6 1 d D U P A 1
O8B O 0.7255(16) 0.6825(4) 0.7492(12) 0.119(6) Uani 0.4 1 d D U P A 2
N1 N 0.52354(19) 0.64389(6) 0.43306(16) 0.0405(6) Uani 1 1 d . . . . .
N2 N 0.5626(2) 0.69137(6) 0.46180(18) 0.0488(7) Uani 1 1 d . . . . .
N3 N 0.5360(2) 0.64026(7) 0.99264(17) 0.0462(7) Uani 1 1 d . . . . .
N4 N 0.5460(2) 0.59003(7) 0.98316(17) 0.0482(7) Uani 1 1 d . . . . .
N5 N 1.06781(18) 0.62132(6) 0.74064(18) 0.0415(6) Uani 1 1 d . . . . .
N6 N 1.03513(19) 0.57852(6) 0.67609(19) 0.0461(7) Uani 1 1 d . . . . .
C1 C 0.6187(2) 0.65087(7) 0.5654(2) 0.0388(7) Uani 1 1 d . . . . .
C2 C 0.5691(2) 0.66172(7) 0.4880(2) 0.0398(7) Uani 1 1 d . . . . .
C3 C 0.4883(2) 0.66273(8) 0.3708(2) 0.0482(8) Uani 1 1 d . . . . .
H3 H 0.452846 0.655999 0.324417 0.058 Uiso 1 1 calc R . . . .
C4 C 0.5134(3) 0.69200(8) 0.3881(2) 0.0535(9) Uani 1 1 d . . . . .
H4 H 0.500018 0.709984 0.355820 0.064 Uiso 1 1 calc R . . . .
C5 C 0.6066(3) 0.71839(7) 0.5000(2) 0.0504(9) Uani 1 1 d . . . . .
C6 C 0.5556(3) 0.73637(8) 0.5527(2) 0.0549(10) Uani 1 1 d . . . . .
C7 C 0.4586(3) 0.72835(9) 0.5741(3) 0.0683(12) Uani 1 1 d . . . . .
H7 H 0.451146 0.705130 0.570540 0.082 Uiso 1 1 calc R . . . .
C8 C 0.3905(4) 0.74329(15) 0.5132(4) 0.1052(19) Uani 1 1 d . . . . .
H8A H 0.391997 0.766081 0.519731 0.158 Uiso 1 1 calc GR . . . .
H8B H 0.328737 0.735579 0.522899 0.158 Uiso 1 1 calc GR . . . .
H8C H 0.406963 0.737834 0.457827 0.158 Uiso 1 1 calc GR . . . .
C9 C 0.4341(4) 0.73856(14) 0.6582(3) 0.0971(17) Uani 1 1 d . . . . .
H9A H 0.479487 0.730348 0.698180 0.146 Uiso 1 1 calc GR . . . .
H9B H 0.373341 0.730496 0.670233 0.146 Uiso 1 1 calc GR . . . .
H9C H 0.433585 0.761461 0.660951 0.146 Uiso 1 1 calc GR . . . .
C10 C 0.5988(3) 0.76271(8) 0.5853(3) 0.0612(10) Uani 1 1 d . . . . .
H10 H 0.566452 0.775966 0.620522 0.073 Uiso 1 1 calc R . . . .
C11 C 0.6874(3) 0.76998(9) 0.5675(3) 0.0671(12) Uani 1 1 d . . . . .
H11 H 0.715551 0.788059 0.590943 0.081 Uiso 1 1 calc R . . . .
C12 C 0.7354(3) 0.75151(9) 0.5166(3) 0.0651(12) Uani 1 1 d . . . . .
H12 H 0.797168 0.756608 0.506368 0.078 Uiso 1 1 calc R . . . .
C13 C 0.6951(3) 0.72516(8) 0.4793(3) 0.0559(10) Uani 1 1 d . . . . .
C14 C 0.7470(3) 0.70649(10) 0.4184(3) 0.0659(11) Uani 1 1 d . . . . .
H14 H 0.708591 0.687945 0.402474 0.079 Uiso 1 1 calc R . . . .
C15 C 0.8381(4) 0.69427(14) 0.4550(4) 0.0947(17) Uani 1 1 d . . . . .
H15A H 0.876436 0.711958 0.472981 0.142 Uiso 1 1 calc GR . . . .
H15B H 0.869636 0.682239 0.413893 0.142 Uiso 1 1 calc GR . . . .
H15C H 0.826418 0.680773 0.501644 0.142 Uiso 1 1 calc GR . . . .
C16 C 0.7629(4) 0.72513(12) 0.3419(3) 0.0821(14) Uani 1 1 d . . . . .
H16A H 0.703810 0.731003 0.316071 0.123 Uiso 1 1 calc GR . . . .
H16B H 0.797329 0.712380 0.304234 0.123 Uiso 1 1 calc GR . . . .
H16C H 0.797845 0.744066 0.356055 0.123 Uiso 1 1 calc GR . . . .
C17 C 0.5085(2) 0.61039(7) 0.43711(19) 0.0421(8) Uani 1 1 d . . . . .
C18 C 0.5679(3) 0.59150(8) 0.3951(2) 0.0510(9) Uani 1 1 d . . . . .
C19 C 0.6447(3) 0.60396(11) 0.3465(2) 0.0658(11) Uani 1 1 d . . . . .
H19 H 0.658259 0.625672 0.366165 0.079 Uiso 1 1 calc R . . . .
C20 C 0.6158(4) 0.60620(19) 0.2568(3) 0.121(2) Uani 1 1 d . . . . .
H20A H 0.667242 0.613893 0.226002 0.182 Uiso 1 1 calc GR . . . .
H20B H 0.564079 0.620682 0.249994 0.182 Uiso 1 1 calc GR . . . .
H20C H 0.597466 0.585465 0.236600 0.182 Uiso 1 1 calc GR . . . .
C21 C 0.7328(4) 0.58507(15) 0.3573(4) 0.1045(19) Uani 1 1 d . . . . .
H21A H 0.747806 0.582269 0.415382 0.157 Uiso 1 1 calc GR . . . .
H21B H 0.782796 0.596241 0.331913 0.157 Uiso 1 1 calc GR . . . .
H21C H 0.724418 0.564561 0.331414 0.157 Uiso 1 1 calc GR . . . .
C22 C 0.5510(3) 0.55937(9) 0.3981(3) 0.0674(12) Uani 1 1 d . . . . .
H22 H 0.588856 0.545478 0.369429 0.081 Uiso 1 1 calc R . . . .
C23 C 0.4819(4) 0.54768(9) 0.4408(3) 0.0734(13) Uani 1 1 d . . . . .
H23 H 0.472714 0.525682 0.442215 0.088 Uiso 1 1 calc R . . . .
C24 C 0.4248(3) 0.56678(11) 0.4821(3) 0.0737(13) Uani 1 1 d . . . . .
H24 H 0.377070 0.557885 0.512036 0.088 Uiso 1 1 calc R . . . .
C25 C 0.4360(3) 0.59941(9) 0.4807(2) 0.0544(9) Uani 1 1 d D U . . .
C26A C 0.3746(9) 0.6183(3) 0.5298(8) 0.062(3) Uani 0.6 1 d D . P B 1
H26A H 0.387891 0.640934 0.520992 0.075 Uiso 0.6 1 calc R . P B 1
C26B C 0.3695(13) 0.6257(5) 0.5151(11) 0.066(4) Uani 0.4 1 d D U P B 2
H26B H 0.402497 0.646084 0.511839 0.079 Uiso 0.4 1 calc R . P B 2
C27A C 0.3873(9) 0.6108(3) 0.6210(6) 0.070(3) Uani 0.6 1 d D . P B 1
H27A H 0.372719 0.588735 0.630303 0.105 Uiso 0.6 1 calc GR . P B 1
H27B H 0.346402 0.624033 0.651862 0.105 Uiso 0.6 1 calc GR . P B 1
H27C H 0.450974 0.614848 0.638955 0.105 Uiso 0.6 1 calc GR . P B 1
C27B C 0.3514(16) 0.6200(5) 0.6052(10) 0.087(5) Uani 0.4 1 d D U P B 2
H27D H 0.330530 0.598413 0.612456 0.130 Uiso 0.4 1 calc GR . P B 2
H27E H 0.304170 0.634504 0.622599 0.130 Uiso 0.4 1 calc GR . P B 2
H27F H 0.408006 0.623406 0.637930 0.130 Uiso 0.4 1 calc GR . P B 2
C28A C 0.2764(6) 0.6114(3) 0.5001(6) 0.082(3) Uani 0.6 1 d D . P B 1
H28A H 0.270774 0.614220 0.441059 0.122 Uiso 0.6 1 calc GR . P B 1
H28B H 0.234564 0.625762 0.526526 0.122 Uiso 0.6 1 calc GR . P B 1
H28C H 0.260709 0.589782 0.513838 0.122 Uiso 0.6 1 calc GR . P B 1
C28B C 0.2771(12) 0.6296(5) 0.4680(12) 0.121(7) Uani 0.4 1 d D U P B 2
H28D H 0.286818 0.640332 0.416427 0.182 Uiso 0.4 1 calc GR . P B 2
H28E H 0.235689 0.642011 0.500516 0.182 Uiso 0.4 1 calc GR . P B 2
H28F H 0.250063 0.608975 0.457075 0.182 Uiso 0.4 1 calc GR . P B 2
C29 C 0.6212(2) 0.62049(7) 0.8696(2) 0.0412(7) Uani 1 1 d . . . . .
C30 C 0.5685(2) 0.61686(8) 0.9472(2) 0.0415(7) Uani 1 1 d . . . . .
C31 C 0.4920(3) 0.62750(10) 1.0578(2) 0.0576(10) Uani 1 1 d . . . . .
H31 H 0.462545 0.638725 1.099142 0.069 Uiso 1 1 calc R . . . .
C32 C 0.4989(3) 0.59649(10) 1.0517(2) 0.0595(10) Uani 1 1 d . . . . .
H32 H 0.475384 0.581556 1.088204 0.071 Uiso 1 1 calc R . . . .
C33 C 0.5528(3) 0.55880(8) 0.9483(2) 0.0490(9) Uani 1 1 d . . . . .
C34 C 0.4767(3) 0.54800(9) 0.9027(2) 0.0558(9) Uani 1 1 d . . . . .
C35 C 0.3916(3) 0.56797(11) 0.8872(3) 0.0757(13) Uani 1 1 d . . . . .
H35 H 0.392718 0.585123 0.928565 0.091 Uiso 1 1 calc R . . . .
C36 C 0.3031(3) 0.54962(13) 0.8956(4) 0.0931(16) Uani 1 1 d . . . . .
H36A H 0.296630 0.534287 0.851503 0.140 Uiso 1 1 calc GR . . . .
H36B H 0.250922 0.564039 0.892778 0.140 Uiso 1 1 calc GR . . . .
H36C H 0.304750 0.538721 0.948090 0.140 Uiso 1 1 calc GR . . . .
C37 C 0.3929(4) 0.58299(11) 0.8035(3) 0.0938(18) Uani 1 1 d . . . . .
H37A H 0.449557 0.595004 0.798850 0.141 Uiso 1 1 calc GR . . . .
H37B H 0.340132 0.596988 0.796021 0.141 Uiso 1 1 calc GR . . . .
H37C H 0.389848 0.566653 0.761694 0.141 Uiso 1 1 calc GR . . . .
C38 C 0.4838(3) 0.51821(9) 0.8699(3) 0.0634(11) Uani 1 1 d . . . . .
H38 H 0.434210 0.509910 0.837554 0.076 Uiso 1 1 calc R . . . .
C39 C 0.5614(3) 0.50062(9) 0.8834(3) 0.0645(11) Uani 1 1 d . . . . .
H39 H 0.565225 0.480285 0.860529 0.077 Uiso 1 1 calc R . . . .
C40 C 0.6335(3) 0.51227(9) 0.9300(3) 0.0625(11) Uani 1 1 d . . . . .
H40 H 0.686231 0.499545 0.939130 0.075 Uiso 1 1 calc R . . . .
C41 C 0.6325(3) 0.54177(9) 0.9640(2) 0.0534(9) Uani 1 1 d . . . . .
C42 C 0.7111(3) 0.55421(10) 1.0180(3) 0.0646(11) Uani 1 1 d . . . . .
H42 H 0.708109 0.577570 1.016027 0.078 Uiso 1 1 calc R . . . .
C43 C 0.7006(3) 0.54444(13) 1.1056(3) 0.0848(15) Uani 1 1 d . . . . .
H43A H 0.638560 0.549440 1.122068 0.127 Uiso 1 1 calc GR . . . .
H43B H 0.745333 0.555683 1.140570 0.127 Uiso 1 1 calc GR . . . .
H43C H 0.711030 0.521866 1.110792 0.127 Uiso 1 1 calc GR . . . .
C44 C 0.8041(4) 0.54464(15) 0.9907(4) 0.1000(18) Uani 1 1 d . . . . .
H44A H 0.808340 0.521760 0.990037 0.150 Uiso 1 1 calc GR . . . .
H44B H 0.851372 0.553141 1.028390 0.150 Uiso 1 1 calc GR . . . .
H44C H 0.813022 0.552787 0.935928 0.150 Uiso 1 1 calc GR . . . .
C45 C 0.5403(3) 0.67344(8) 0.9758(2) 0.0483(8) Uani 1 1 d . . . . .
C46 C 0.4749(3) 0.68618(8) 0.9223(2) 0.0482(8) Uani 1 1 d . . . . .
C47 C 0.3988(3) 0.66651(9) 0.8834(2) 0.0547(9) Uani 1 1 d . . . . .
H47 H 0.417765 0.644074 0.887856 0.066 Uiso 1 1 calc R . . . .
C48 C 0.3822(4) 0.67388(11) 0.7938(3) 0.0775(13) Uani 1 1 d . . . . .
H48A H 0.359857 0.695401 0.787777 0.116 Uiso 1 1 calc GR . . . .
H48B H 0.336445 0.659394 0.770246 0.116 Uiso 1 1 calc GR . . . .
H48C H 0.439619 0.671600 0.765602 0.116 Uiso 1 1 calc GR . . . .
C49 C 0.3116(3) 0.67038(13) 0.9293(3) 0.0834(14) Uani 1 1 d . . . . .
H49A H 0.324233 0.665911 0.987122 0.125 Uiso 1 1 calc GR . . . .
H49B H 0.264983 0.655837 0.907500 0.125 Uiso 1 1 calc GR . . . .
H49C H 0.289275 0.691902 0.923127 0.125 Uiso 1 1 calc GR . . . .
C50 C 0.4802(3) 0.71818(9) 0.9085(3) 0.0603(10) Uani 1 1 d . . . . .
H50 H 0.437582 0.727781 0.871170 0.072 Uiso 1 1 calc R . . . .
C51 C 0.5458(3) 0.73611(10) 0.9477(3) 0.0685(12) Uani 1 1 d . . . . .
H51 H 0.547750 0.757990 0.937801 0.082 Uiso 1 1 calc R . . . .
C52 C 0.6087(3) 0.72278(11) 1.0011(3) 0.0741(13) Uani 1 1 d . . . . .
H52 H 0.653802 0.735616 1.027707 0.089 Uiso 1 1 calc R . . . .
C53 C 0.6079(3) 0.69069(10) 1.0173(2) 0.0618(10) Uani 1 1 d D U . . .
C54A C 0.6828(10) 0.6771(5) 1.0728(9) 0.083(5) Uani 0.6 1 d D U P C 1
H54A H 0.658229 0.657068 1.094491 0.099 Uiso 0.6 1 calc R . P C 1
C54B C 0.6665(15) 0.6739(7) 1.0826(12) 0.075(5) Uani 0.4 1 d D U P C 2
H54B H 0.651602 0.651069 1.080708 0.091 Uiso 0.4 1 calc R . P C 2
C55A C 0.7059(8) 0.6974(3) 1.1455(8) 0.101(4) Uani 0.6 1 d D U P C 1
H55A H 0.741466 0.715530 1.128444 0.151 Uiso 0.6 1 calc GR . P C 1
H55B H 0.742024 0.685321 1.185914 0.151 Uiso 0.6 1 calc GR . P C 1
H55C H 0.649264 0.704596 1.169390 0.151 Uiso 0.6 1 calc GR . P C 1
C55B C 0.6512(18) 0.6863(7) 1.1691(11) 0.163(11) Uani 0.4 1 d D U P C 2
H55D H 0.679558 0.706913 1.175653 0.244 Uiso 0.4 1 calc GR . P C 2
H55E H 0.678859 0.671770 1.209164 0.244 Uiso 0.4 1 calc GR . P C 2
H55F H 0.585313 0.687910 1.177403 0.244 Uiso 0.4 1 calc GR . P C 2
C56A C 0.7664(9) 0.6686(4) 1.0265(8) 0.118(5) Uani 0.6 1 d D U P C 1
H56A H 0.748543 0.654676 0.981344 0.176 Uiso 0.6 1 calc GR . P C 1
H56B H 0.810926 0.657998 1.063052 0.176 Uiso 0.6 1 calc GR . P C 1
H56C H 0.793860 0.687680 1.005134 0.176 Uiso 0.6 1 calc GR . P C 1
C56B C 0.7677(15) 0.6781(8) 1.0675(17) 0.177(12) Uani 0.4 1 d D U P C 2
H56D H 0.777673 0.676233 1.009194 0.266 Uiso 0.4 1 calc GR . P C 2
H56E H 0.803069 0.661931 1.097103 0.266 Uiso 0.4 1 calc GR . P C 2
H56F H 0.787673 0.698804 1.086634 0.266 Uiso 0.4 1 calc GR . P C 2
C57 C 0.8978(2) 0.61206(7) 0.7110(2) 0.0397(7) Uani 1 1 d . . . . .
C58 C 0.9984(2) 0.60422(7) 0.7084(2) 0.0400(7) Uani 1 1 d . . . . .
C59 C 1.1492(2) 0.60591(9) 0.7291(2) 0.0511(9) Uani 1 1 d . . . . .
H59 H 1.208518 0.612789 0.746789 0.061 Uiso 1 1 calc R . . . .
C60 C 1.1294(2) 0.57942(9) 0.6882(3) 0.0544(9) Uani 1 1 d . . . . .
H60 H 1.171849 0.564219 0.670915 0.065 Uiso 1 1 calc R . . . .
C61 C 0.9860(2) 0.55509(8) 0.6281(2) 0.0478(9) Uani 1 1 d . . . . .
C62 C 0.9693(3) 0.56117(8) 0.5470(3) 0.0540(9) Uani 1 1 d . . . . .
C63 C 1.0058(3) 0.59023(9) 0.5053(3) 0.0631(11) Uani 1 1 d . . . . .
H63 H 1.052149 0.599949 0.543962 0.076 Uiso 1 1 calc R . . . .
C64 C 0.9322(4) 0.61449(13) 0.4881(4) 0.1006(18) Uani 1 1 d . . . . .
H64A H 0.885118 0.605768 0.450537 0.151 Uiso 1 1 calc GR . . . .
H64B H 0.959341 0.633018 0.463635 0.151 Uiso 1 1 calc GR . . . .
H64C H 0.904291 0.620394 0.539111 0.151 Uiso 1 1 calc GR . . . .
C65 C 1.0553(5) 0.58176(14) 0.4291(4) 0.114(2) Uani 1 1 d . . . . .
H65A H 1.105551 0.567320 0.443042 0.170 Uiso 1 1 calc GR . . . .
H65B H 1.079910 0.600771 0.404840 0.170 Uiso 1 1 calc GR . . . .
H65C H 1.012261 0.571708 0.389987 0.170 Uiso 1 1 calc GR . . . .
C66 C 0.9175(3) 0.53888(10) 0.5029(3) 0.0668(12) Uani 1 1 d . . . . .
H66 H 0.902505 0.542449 0.446995 0.080 Uiso 1 1 calc R . . . .
C67 C 0.8882(3) 0.51217(10) 0.5390(4) 0.0739(14) Uani 1 1 d . . . . .
H67 H 0.851672 0.497606 0.508450 0.089 Uiso 1 1 calc R . . . .
C68 C 0.9110(3) 0.50630(10) 0.6185(4) 0.0748(13) Uani 1 1 d . . . . .
H68 H 0.892370 0.487097 0.641732 0.090 Uiso 1 1 calc R . . . .
C69 C 0.9607(3) 0.52742(9) 0.6669(3) 0.0620(11) Uani 1 1 d . . . . .
C70 C 0.9860(4) 0.52058(11) 0.7546(3) 0.0843(15) Uani 1 1 d . . . . .
H70 H 1.021691 0.538833 0.776950 0.101 Uiso 1 1 calc R . . . .
C71 C 0.9032(6) 0.5166(2) 0.8049(5) 0.162(4) Uani 1 1 d . . . . .
H71A H 0.860713 0.533972 0.794267 0.243 Uiso 1 1 calc GR . . . .
H71B H 0.922063 0.516301 0.862683 0.243 Uiso 1 1 calc GR . . . .
H71C H 0.872688 0.496791 0.790431 0.243 Uiso 1 1 calc GR . . . .
C72 C 1.0458(4) 0.49179(15) 0.7643(4) 0.113(2) Uani 1 1 d . . . . .
H72A H 1.011189 0.473340 0.745435 0.169 Uiso 1 1 calc GR . . . .
H72B H 1.064553 0.489148 0.821692 0.169 Uiso 1 1 calc GR . . . .
H72C H 1.100171 0.494231 0.731940 0.169 Uiso 1 1 calc GR . . . .
C73 C 1.0632(2) 0.65082(7) 0.7845(2) 0.0417(8) Uani 1 1 d . . . . .
C74 C 1.0791(3) 0.67814(8) 0.7418(2) 0.0517(9) Uani 1 1 d . . . . .
C75 C 1.0952(3) 0.67884(10) 0.6515(3) 0.0631(11) Uani 1 1 d . . . . .
H75 H 1.100928 0.656711 0.632635 0.076 Uiso 1 1 calc R . . . .
C76 C 1.0138(4) 0.69348(17) 0.6045(3) 0.109(2) Uani 1 1 d . . . . .
H76A H 1.005403 0.715049 0.622985 0.164 Uiso 1 1 calc GR . . . .
H76B H 0.958361 0.681344 0.614198 0.164 Uiso 1 1 calc GR . . . .
H76C H 1.025313 0.693431 0.546281 0.164 Uiso 1 1 calc GR . . . .
C77 C 1.1824(3) 0.69584(13) 0.6316(3) 0.0846(15) Uani 1 1 d . . . . .
H77A H 1.192000 0.694218 0.573112 0.127 Uiso 1 1 calc GR . . . .
H77B H 1.234366 0.686384 0.661969 0.127 Uiso 1 1 calc GR . . . .
H77C H 1.177255 0.717930 0.646705 0.127 Uiso 1 1 calc GR . . . .
C78 C 1.0784(3) 0.70606(9) 0.7868(3) 0.0652(12) Uani 1 1 d . . . . .
H78 H 1.087602 0.725442 0.760132 0.078 Uiso 1 1 calc R . . . .
C79 C 1.0648(3) 0.70574(10) 0.8688(3) 0.0678(12) Uani 1 1 d . . . . .
H79 H 1.066157 0.724835 0.898395 0.081 Uiso 1 1 calc R . . . .
C80 C 1.0491(3) 0.67809(10) 0.9087(3) 0.0613(10) Uani 1 1 d . . . . .
H80 H 1.038689 0.678379 0.965301 0.074 Uiso 1 1 calc R . . . .
C81 C 1.0482(2) 0.64966(9) 0.8672(2) 0.0500(9) Uani 1 1 d . . . . .
C82 C 1.0318(3) 0.61937(11) 0.9120(3) 0.0683(11) Uani 1 1 d . . . . .
H82 H 1.033033 0.601922 0.871571 0.082 Uiso 1 1 calc R . . . .
C83 C 1.1053(4) 0.61303(13) 0.9771(3) 0.0883(15) Uani 1 1 d . . . . .
H83A H 1.165190 0.612366 0.952480 0.132 Uiso 1 1 calc GR . . . .
H83B H 1.093305 0.592894 1.003119 0.132 Uiso 1 1 calc GR . . . .
H83C H 1.104962 0.629706 1.017959 0.132 Uiso 1 1 calc GR . . . .
C84 C 0.9385(4) 0.61927(18) 0.9493(5) 0.129(3) Uani 1 1 d . . . . .
H84A H 0.933948 0.637097 0.986329 0.194 Uiso 1 1 calc GR . . . .
H84B H 0.930605 0.599762 0.979501 0.194 Uiso 1 1 calc GR . . . .
H84C H 0.890612 0.620874 0.906028 0.194 Uiso 1 1 calc GR . . . .
C85A C 0.6824(6) 0.56191(19) 0.5997(6) 0.054(2) Uani 0.6 1 d . . P D 1
H85A H 0.650765 0.569764 0.549436 0.065 Uiso 0.6 1 calc R . P D 1
H85B H 0.748942 0.565595 0.596066 0.065 Uiso 0.6 1 calc R . P D 1
C85B C 0.6344(16) 0.5678(4) 0.6018(11) 0.108(6) Uani 0.4 1 d . U P D 2
H85C H 0.687574 0.573894 0.569863 0.129 Uiso 0.4 1 calc R . P D 2
H85D H 0.578936 0.577331 0.575825 0.129 Uiso 0.4 1 calc R . P D 2
C86A C 0.6630(7) 0.5277(3) 0.6114(8) 0.066(3) Uani 0.6 1 d . . P D 1
H86A H 0.645173 0.517599 0.559027 0.079 Uiso 0.6 1 calc R . P D 1
H86B H 0.717173 0.516822 0.635834 0.079 Uiso 0.6 1 calc R . P D 1
C86B C 0.6250(16) 0.5332(4) 0.6005(13) 0.080(5) Uani 0.4 1 d . U P D 2
H86C H 0.660892 0.523798 0.556932 0.096 Uiso 0.4 1 calc R . P D 2
H86D H 0.560037 0.526867 0.592509 0.096 Uiso 0.4 1 calc R . P D 2
C87A C 0.5879(7) 0.52762(16) 0.6661(6) 0.073(2) Uani 0.6 1 d . . P D 1
H87A H 0.588499 0.508299 0.699301 0.088 Uiso 0.6 1 calc R . P D 1
H87B H 0.528359 0.529102 0.635422 0.088 Uiso 0.6 1 calc R . P D 1
C87B C 0.6628(10) 0.5237(2) 0.6836(8) 0.069(3) Uani 0.4 1 d . U P D 2
H87C H 0.624054 0.507238 0.707063 0.082 Uiso 0.4 1 calc R . P D 2
H87D H 0.725854 0.515471 0.680045 0.082 Uiso 0.4 1 calc R . P D 2
C88A C 0.6035(8) 0.5557(2) 0.7185(6) 0.082(3) Uani 0.6 1 d . . P D 1
H88A H 0.544315 0.563666 0.737169 0.098 Uiso 0.6 1 calc R . P D 1
H88B H 0.642372 0.550081 0.766977 0.098 Uiso 0.6 1 calc R . P D 1
C88B C 0.6623(10) 0.5521(3) 0.7339(8) 0.064(3) Uani 0.4 1 d . U P D 2
H88C H 0.721785 0.554843 0.764002 0.076 Uiso 0.4 1 calc R . P D 2
H88D H 0.613063 0.551147 0.773425 0.076 Uiso 0.4 1 calc R . P D 2
C89A C 0.8274(6) 0.6983(3) 0.7748(12) 0.155(6) Uani 0.6 1 d D U P A 1
H89A H 0.869471 0.684835 0.808007 0.186 Uiso 0.6 1 calc R . P A 1
H89B H 0.856848 0.704227 0.723907 0.186 Uiso 0.6 1 calc R . P A 1
C89B C 0.7657(19) 0.6905(3) 0.8273(12) 0.149(6) Uani 0.4 1 d D U P A 2
H89C H 0.817728 0.676506 0.841734 0.179 Uiso 0.4 1 calc R . P A 2
H89D H 0.719931 0.688903 0.869849 0.179 Uiso 0.4 1 calc R . P A 2
C90 C 0.7992(6) 0.72503(18) 0.8190(7) 0.167(3) Uani 1 1 d D U . . .
H90A H 0.788894 0.719337 0.876202 0.201 Uiso 0.6 1 calc R . P A 1
H90B H 0.846930 0.741472 0.818417 0.201 Uiso 0.6 1 calc R . P A 1
H90C H 0.750259 0.739861 0.832906 0.201 Uiso 0.4 1 calc R . P A 2
H90D H 0.853505 0.728913 0.855544 0.201 Uiso 0.4 1 calc R . P A 2
C91A C 0.7184(6) 0.73580(15) 0.7813(6) 0.073(2) Uani 0.6 1 d . U P A 1
H91A H 0.728658 0.745644 0.727922 0.088 Uiso 0.6 1 calc R . P A 1
H91B H 0.684951 0.750400 0.816093 0.088 Uiso 0.6 1 calc R . P A 1
C91B C 0.8210(15) 0.7284(4) 0.7398(10) 0.144(6) Uani 0.4 1 d D U P A 2
H91C H 0.885476 0.722520 0.731586 0.173 Uiso 0.4 1 calc R . P A 2
H91D H 0.810948 0.750220 0.720946 0.173 Uiso 0.4 1 calc R . P A 2
C92A C 0.6738(5) 0.70586(16) 0.7733(7) 0.086(3) Uani 0.6 1 d D U P A 1
H92A H 0.642338 0.700942 0.823865 0.103 Uiso 0.6 1 calc R . P A 1
H92B H 0.627196 0.706603 0.727953 0.103 Uiso 0.6 1 calc R . P A 1
C92B C 0.7558(13) 0.7062(3) 0.6965(8) 0.121(5) Uani 0.4 1 d D U P A 2
H92C H 0.702181 0.718019 0.674187 0.145 Uiso 0.4 1 calc R . P A 2
H92D H 0.786565 0.696441 0.650371 0.145 Uiso 0.4 1 calc R . P A 2
I2A I 0.92422(11) 0.79770(4) 0.68124(11) 0.0810(4) Uani 0.45 1 d . . P E 1
I2C I 0.8871(2) 0.81030(7) 0.68125(17) 0.0922(10) Uani 0.25 1 d . . P F 3
I1 I 0.29332(2) 0.51402(2) 0.64567(2) 0.06658(9) Uani 1 1 d . . . . .
I2B I 0.82212(12) 0.82992(4) 0.69411(7) 0.0880(4) Uani 0.3 1 d . . P G 2
O9A O 0.6327(4) 0.41980(15) 0.8213(4) 0.0602(14) Uiso 0.5 1 d . U P H 2
O9B O 0.6539(5) 0.43517(17) 0.8353(4) 0.0753(18) Uiso 0.5 1 d . . P I 1
C93A C 0.6545(9) 0.4165(3) 0.7426(8) 0.094(4) Uiso 0.5 1 d . U P H 2
H93A H 0.614794 0.430171 0.707840 0.113 Uiso 0.5 1 calc R . P H 2
H93B H 0.643693 0.394538 0.725222 0.113 Uiso 0.5 1 calc R . P H 2
C93B C 0.6462(7) 0.4322(3) 0.7471(6) 0.075(3) Uiso 0.5 1 d . U P I 1
H93C H 0.627356 0.410837 0.729814 0.090 Uiso 0.5 1 calc R . P I 1
H93D H 0.603652 0.447759 0.722065 0.090 Uiso 0.5 1 calc R . P I 1
C94A C 0.7539(11) 0.4249(4) 0.7322(10) 0.113(5) Uiso 0.5 1 d . U P H 2
H94A H 0.788219 0.406668 0.712247 0.135 Uiso 0.5 1 calc R . P H 2
H94B H 0.758970 0.442238 0.692628 0.135 Uiso 0.5 1 calc R . P H 2
C94B C 0.7363(10) 0.4384(4) 0.7307(9) 0.103(4) Uiso 0.5 1 d . U P I 1
H94C H 0.749479 0.461071 0.732808 0.124 Uiso 0.5 1 calc R . P I 1
H94D H 0.752318 0.430035 0.676924 0.124 Uiso 0.5 1 calc R . P I 1
C95A C 0.7893(13) 0.4343(5) 0.8103(12) 0.142(6) Uiso 0.5 1 d . U P H 2
H95A H 0.779494 0.456745 0.821550 0.171 Uiso 0.5 1 calc R . P H 2
H95B H 0.854603 0.428705 0.820002 0.171 Uiso 0.5 1 calc R . P H 2
C95B C 0.7951(13) 0.4178(5) 0.8121(12) 0.149(6) Uiso 0.5 1 d . U P I 1
H95C H 0.797283 0.394911 0.802885 0.179 Uiso 0.5 1 calc R . P I 1
H95D H 0.857483 0.426001 0.824281 0.179 Uiso 0.5 1 calc R . P I 1
C96A C 0.7156(9) 0.4100(3) 0.8613(8) 0.097(4) Uiso 0.5 1 d . U P H 2
H96A H 0.728444 0.387579 0.852082 0.116 Uiso 0.5 1 calc R . P H 2
H96B H 0.716474 0.414389 0.920447 0.116 Uiso 0.5 1 calc R . P H 2
C96B C 0.7355(9) 0.4259(3) 0.8679(8) 0.095(3) Uiso 0.5 1 d . U P I 1
H96C H 0.762042 0.443180 0.901395 0.114 Uiso 0.5 1 calc R . P I 1
H96D H 0.725909 0.407893 0.904324 0.114 Uiso 0.5 1 calc R . P I 1

loop_
_atom_site_aniso_label
_atom_site_aniso_U_11
_atom_site_aniso_U_22
_atom_site_aniso_U_33
_atom_site_aniso_U_23
_atom_site_aniso_U_13
_atom_site_aniso_U_12
Yb 0.03007(7) 0.03285(7) 0.03429(8) -0.00094(6) -0.00034(5) 0.00080(5)
O1 0.0606(18) 0.107(2) 0.0481(16) 0.0090(15) -0.0059(13) 0.0326(17)
O2 0.071(2) 0.113(3) 0.0539(18) 0.0264(17) 0.0029(15) 0.0384(18)
O3 0.0597(18) 0.136(3) 0.0477(16) 0.0175(17) 0.0152(14) 0.0254(18)
O4 0.0575(18) 0.096(2) 0.0681(19) 0.0237(17) 0.0126(14) 0.0160(16)
O5A 0.0317(16) 0.0409(17) 0.161(4) 0.003(2) -0.0014(19) 0.0018(13)
O5B 0.048(11) 0.15(2) 0.060(13) -0.004(14) 0.003(10) 0.049(13)
O6A 0.0357(17) 0.0455(18) 0.154(4) -0.014(2) 0.016(2) -0.0066(14)
O6B 0.035(10) 0.16(2) 0.057(12) -0.023(14) -0.014(9) 0.031(12)
O7 0.0649(17) 0.0405(13) 0.0627(17) -0.0026(12) -0.0006(13) -0.0163(12)
O8A 0.055(3) 0.053(5) 0.131(7) -0.054(5) 0.010(4) -0.004(3)
O8B 0.176(12) 0.047(7) 0.134(11) -0.012(7) -0.012(9) -0.046(7)
N1 0.0506(17) 0.0333(13) 0.0369(15) -0.0010(11) -0.0060(12) -0.0017(12)
N2 0.0534(18) 0.0320(14) 0.0589(19) 0.0057(13) -0.0230(15) -0.0005(12)
N3 0.0481(17) 0.0551(17) 0.0353(15) -0.0046(13) -0.0002(13) 0.0039(14)
N4 0.0567(19) 0.0514(17) 0.0368(15) 0.0029(13) 0.0028(13) 0.0030(14)
N5 0.0299(14) 0.0377(14) 0.0561(18) -0.0031(12) -0.0066(12) 0.0000(11)
N6 0.0356(15) 0.0404(15) 0.0621(19) -0.0066(13) -0.0016(13) 0.0035(12)
C1 0.046(2) 0.0294(15) 0.0404(18) -0.0010(13) -0.0069(15) -0.0015(14)
C2 0.0401(18) 0.0321(16) 0.0462(19) 0.0020(14) -0.0094(15) 0.0000(13)
C3 0.047(2) 0.053(2) 0.0437(19) 0.0062(16) -0.0139(16) 0.0010(16)
C4 0.057(2) 0.0443(19) 0.058(2) 0.0146(17) -0.0216(18) 0.0015(17)
C5 0.054(2) 0.0287(16) 0.067(2) 0.0098(16) -0.0224(18) -0.0064(15)
C6 0.067(3) 0.0323(18) 0.064(2) 0.0126(17) -0.015(2) -0.0030(17)
C7 0.067(3) 0.044(2) 0.094(3) 0.005(2) -0.004(2) -0.0032(19)
C8 0.063(3) 0.140(5) 0.113(5) 0.034(4) 0.004(3) 0.020(3)
C9 0.096(4) 0.104(4) 0.092(4) 0.017(3) 0.015(3) -0.015(3)
C10 0.079(3) 0.0360(19) 0.068(3) 0.0032(18) -0.003(2) -0.0076(19)
C11 0.085(3) 0.042(2) 0.072(3) -0.001(2) -0.016(2) -0.015(2)
C12 0.059(3) 0.051(2) 0.084(3) 0.010(2) -0.021(2) -0.0123(19)
C13 0.054(2) 0.0427(19) 0.070(3) 0.0103(18) -0.0195(19) 0.0002(17)
C14 0.052(2) 0.051(2) 0.093(3) 0.002(2) -0.014(2) 0.0006(18)
C15 0.075(3) 0.107(4) 0.102(4) 0.024(3) -0.004(3) 0.032(3)
C16 0.088(4) 0.082(3) 0.075(3) -0.006(3) -0.017(3) 0.003(3)
C17 0.055(2) 0.0360(17) 0.0347(17) -0.0037(14) -0.0076(15) -0.0077(15)
C18 0.064(2) 0.046(2) 0.0419(19) -0.0074(16) -0.0108(17) 0.0033(17)
C19 0.069(3) 0.078(3) 0.051(2) -0.007(2) 0.005(2) 0.014(2)
C20 0.088(4) 0.217(8) 0.059(3) 0.012(4) 0.015(3) 0.033(5)
C21 0.068(3) 0.121(5) 0.124(5) 0.014(4) -0.002(3) 0.016(3)
C22 0.092(3) 0.047(2) 0.062(3) -0.019(2) -0.018(2) 0.006(2)
C23 0.110(4) 0.038(2) 0.070(3) -0.012(2) -0.022(3) -0.015(2)
C24 0.092(3) 0.069(3) 0.059(3) 0.006(2) -0.004(2) -0.043(3)
C25 0.061(2) 0.058(2) 0.044(2) -0.0084(17) 0.0021(17) -0.0174(18)
C26A 0.066(6) 0.068(6) 0.053(6) 0.003(4) 0.017(4) -0.015(4)
C26B 0.066(7) 0.092(9) 0.040(6) -0.020(7) 0.010(5) -0.013(6)
C27A 0.096(8) 0.066(7) 0.048(5) -0.007(4) 0.013(5) 0.000(5)
C27B 0.124(16) 0.083(13) 0.054(7) -0.010(7) 0.030(7) -0.031(9)
C28A 0.059(5) 0.108(8) 0.078(7) -0.005(5) 0.011(4) 0.018(5)
C28B 0.081(8) 0.19(2) 0.089(10) -0.061(11) -0.012(8) 0.037(10)
C29 0.0391(19) 0.0376(17) 0.047(2) -0.0008(14) 0.0033(15) -0.0007(14)
C30 0.0408(18) 0.0463(18) 0.0371(17) 0.0011(15) -0.0008(14) 0.0013(15)
C31 0.065(3) 0.074(3) 0.0342(18) 0.0008(18) 0.0077(17) 0.009(2)
C32 0.068(3) 0.075(3) 0.036(2) 0.0116(19) 0.0089(18) 0.006(2)
C33 0.057(2) 0.048(2) 0.0425(19) 0.0109(16) 0.0047(17) -0.0023(17)
C34 0.062(2) 0.057(2) 0.048(2) 0.0134(18) -0.0029(18) -0.0028(19)
C35 0.069(3) 0.076(3) 0.080(3) -0.005(2) -0.025(2) 0.008(2)
C36 0.067(3) 0.105(4) 0.107(4) 0.004(3) -0.006(3) 0.009(3)
C37 0.095(4) 0.069(3) 0.112(4) 0.023(3) -0.055(3) -0.006(3)
C38 0.078(3) 0.053(2) 0.059(3) 0.0066(19) -0.001(2) -0.015(2)
C39 0.086(3) 0.045(2) 0.063(3) 0.0048(19) 0.009(2) -0.007(2)
C40 0.067(3) 0.053(2) 0.068(3) 0.013(2) 0.005(2) 0.005(2)
C41 0.057(2) 0.047(2) 0.056(2) 0.0130(17) 0.0044(18) -0.0012(17)
C42 0.061(3) 0.057(2) 0.074(3) 0.012(2) -0.012(2) 0.000(2)
C43 0.072(3) 0.113(4) 0.069(3) -0.004(3) -0.005(2) -0.003(3)
C44 0.064(3) 0.134(5) 0.103(4) 0.005(4) 0.013(3) -0.010(3)
C45 0.055(2) 0.052(2) 0.0383(19) -0.0122(16) 0.0053(16) 0.0029(17)
C46 0.050(2) 0.051(2) 0.044(2) -0.0059(16) 0.0046(16) 0.0034(16)
C47 0.051(2) 0.054(2) 0.059(2) 0.0007(18) -0.0041(18) 0.0042(17)
C48 0.092(4) 0.074(3) 0.065(3) -0.002(2) -0.022(2) -0.006(3)
C49 0.052(3) 0.099(4) 0.099(4) -0.005(3) 0.004(2) -0.008(2)
C50 0.068(3) 0.053(2) 0.060(2) -0.0094(19) 0.001(2) 0.0060(19)
C51 0.081(3) 0.049(2) 0.076(3) -0.014(2) 0.007(2) 0.002(2)
C52 0.076(3) 0.065(3) 0.081(3) -0.039(2) 0.004(3) -0.012(2)
C53 0.064(3) 0.069(3) 0.052(2) -0.022(2) -0.0031(19) 0.006(2)
C54A 0.075(8) 0.083(9) 0.087(7) -0.022(6) -0.032(5) 0.006(8)
C54B 0.074(9) 0.079(11) 0.071(8) -0.007(7) -0.025(7) -0.027(8)
C55A 0.085(7) 0.131(10) 0.084(8) -0.036(7) -0.030(5) 0.021(7)
C55B 0.22(2) 0.20(3) 0.069(9) -0.031(13) -0.062(13) 0.04(2)
C56A 0.093(7) 0.147(11) 0.109(9) -0.072(9) -0.044(6) 0.059(7)
C56B 0.069(9) 0.27(4) 0.19(2) 0.10(2) -0.037(13) -0.029(14)
C57 0.0321(17) 0.0365(18) 0.050(2) -0.0030(15) -0.0021(16) -0.0011(14)
C58 0.0330(17) 0.0370(16) 0.0496(19) -0.0005(14) -0.0031(14) -0.0012(13)
C59 0.0273(17) 0.056(2) 0.069(2) 0.0022(19) -0.0064(16) 0.0040(15)
C60 0.0324(19) 0.055(2) 0.076(3) -0.0019(19) -0.0014(17) 0.0075(16)
C61 0.0369(18) 0.0389(18) 0.068(2) -0.0133(17) 0.0020(17) 0.0013(14)
C62 0.047(2) 0.046(2) 0.069(3) -0.0171(18) -0.0005(18) 0.0096(16)
C63 0.068(3) 0.055(2) 0.066(3) -0.005(2) -0.007(2) 0.003(2)
C64 0.112(5) 0.073(3) 0.115(5) 0.014(3) -0.012(4) 0.025(3)
C65 0.143(6) 0.088(4) 0.114(5) -0.021(4) 0.053(4) -0.020(4)
C66 0.057(3) 0.060(3) 0.082(3) -0.025(2) -0.008(2) 0.011(2)
C67 0.052(3) 0.058(3) 0.112(4) -0.039(3) 0.006(3) -0.004(2)
C68 0.063(3) 0.050(2) 0.113(4) -0.020(3) 0.020(3) -0.013(2)
C69 0.059(2) 0.043(2) 0.085(3) -0.007(2) 0.010(2) -0.0015(18)
C70 0.108(4) 0.061(3) 0.084(4) 0.010(3) 0.007(3) -0.010(3)
C71 0.185(8) 0.191(8) 0.115(6) 0.040(5) 0.062(6) 0.085(7)
C72 0.096(4) 0.127(5) 0.117(5) 0.033(4) 0.018(4) 0.029(4)
C73 0.0326(17) 0.0375(17) 0.054(2) -0.0059(15) -0.0121(15) -0.0032(13)
C74 0.049(2) 0.0418(19) 0.063(2) 0.0018(17) -0.0175(18) -0.0082(16)
C75 0.071(3) 0.053(2) 0.064(3) 0.0104(19) -0.011(2) -0.018(2)
C76 0.073(3) 0.179(6) 0.073(3) 0.040(4) -0.027(3) -0.023(4)
C77 0.072(3) 0.102(4) 0.078(3) 0.024(3) -0.011(3) -0.017(3)
C78 0.076(3) 0.039(2) 0.078(3) -0.0004(19) -0.027(2) -0.0090(19)
C79 0.072(3) 0.050(2) 0.080(3) -0.020(2) -0.018(2) -0.004(2)
C80 0.053(2) 0.067(3) 0.063(3) -0.016(2) -0.0094(19) -0.0023(19)
C81 0.0380(19) 0.053(2) 0.058(2) -0.0030(17) -0.0070(16) -0.0036(16)
C82 0.072(3) 0.070(3) 0.063(3) 0.004(2) 0.000(2) -0.014(2)
C83 0.088(4) 0.090(4) 0.085(4) 0.030(3) -0.012(3) -0.006(3)
C84 0.071(4) 0.159(6) 0.158(6) 0.057(5) 0.013(4) -0.030(4)
C85A 0.072(5) 0.039(4) 0.053(5) -0.012(3) 0.022(4) -0.017(4)
C85B 0.210(18) 0.037(5) 0.072(9) -0.008(5) -0.056(12) -0.006(9)
C86A 0.070(6) 0.046(6) 0.081(8) -0.010(5) 0.005(5) 0.002(4)
C86B 0.134(13) 0.037(5) 0.068(7) -0.005(5) -0.021(9) 0.001(8)
C87A 0.102(7) 0.042(4) 0.079(6) -0.008(4) 0.034(5) -0.023(4)
C87B 0.089(8) 0.048(5) 0.068(6) 0.004(4) -0.003(6) 0.006(5)
C88A 0.122(8) 0.056(5) 0.070(6) -0.009(4) 0.044(6) -0.029(6)
C88B 0.090(9) 0.044(5) 0.056(6) 0.011(4) -0.003(6) -0.018(6)
C89A 0.042(4) 0.117(8) 0.307(16) -0.070(9) -0.005(7) -0.009(5)
C89B 0.226(14) 0.065(8) 0.154(12) -0.031(9) -0.020(12) -0.019(10)
C90 0.174(7) 0.102(5) 0.218(8) -0.043(5) -0.078(6) -0.019(4)
C91A 0.080(5) 0.039(3) 0.102(6) -0.011(4) 0.014(4) -0.002(3)
C91B 0.194(13) 0.089(9) 0.147(12) 0.012(10) -0.018(12) -0.030(9)
C92A 0.050(4) 0.048(4) 0.160(8) -0.049(5) 0.008(4) 0.009(3)
C92B 0.228(13) 0.036(5) 0.094(9) 0.007(6) -0.039(9) -0.029(7)
I2A 0.0913(10) 0.1108(11) 0.0404(4) -0.0006(6) -0.0043(6) -0.0447(6)
I2C 0.104(2) 0.129(3) 0.0426(8) 0.0091(16) -0.0159(16) -0.0806(18)
I1 0.06043(17) 0.04340(14) 0.0963(2) -0.00984(13) 0.00828(15) 0.00693(11)
I2B 0.1086(11) 0.1000(10) 0.0537(6) 0.0068(6) -0.0199(7) -0.0587(8)

loop_
_atom_type_symbol
_atom_type_description
_atom_type_scat_dispersion_real
_atom_type_scat_dispersion_imag
_atom_type_scat_source
C C 0.0033 0.0016 'International Tables Vol C Tables 4.2.6.8 and 6.1.1.4'
H H 0.0000 0.0000 'International Tables Vol C Tables 4.2.6.8 and 6.1.1.4'
I I -0.4742 1.8119 'International Tables Vol C Tables 4.2.6.8 and 6.1.1.4'
N N 0.0061 0.0033 'International Tables Vol C Tables 4.2.6.8 and 6.1.1.4'
O O 0.0106 0.0060 'International Tables Vol C Tables 4.2.6.8 and 6.1.1.4'
Yb Yb -0.3850 5.5486 'International Tables Vol C Tables 4.2.6.8 and 6.1.1.4'

loop_
_geom_angle_atom_site_label_1
_geom_angle_atom_site_label_2
_geom_angle_atom_site_label_3
_geom_angle
O1 Yb O4 168.52(11)
O1 Yb O5B 118.3(5)
O1 Yb C57 93.15(10)
O2 Yb O1 49.69(9)
O2 Yb O4 126.84(9)
O2 Yb O5B 162.7(6)
O2 Yb O6A 145.45(13)
O2 Yb C57 141.02(10)
O3 Yb O1 126.44(9)
O3 Yb O2 77.52(10)
O3 Yb O4 49.48(9)
O3 Yb O5A 137.63(13)
O3 Yb O5B 115.2(5)
O3 Yb O6A 130.97(12)
O3 Yb O6B 163.9(5)
O3 Yb C57 140.40(10)
O4 Yb C57 91.92(9)
O5A Yb O1 88.73(13)
O5A Yb O2 126.22(12)
O5A Yb O4 100.10(12)
O5A Yb O6A 49.70(10)
O5A Yb C57 24.82(9)
O5B Yb O4 67.5(5)
O5B Yb C57 25.2(5)
O6A Yb O1 97.35(13)
O6A Yb O4 83.09(12)
O6A Yb C57 24.87(9)
O6B Yb O1 69.5(5)
O6B Yb O2 118.5(5)
O6B Yb O4 114.6(5)
O6B Yb O5B 49.0(6)
O6B Yb C57 23.8(4)
O7 Yb O1 82.39(10)
O7 Yb O2 89.90(11)
O7 Yb O3 90.09(11)
O7 Yb O4 86.77(10)
O7 Yb O5A 120.59(10)
O7 Yb O5B 101.3(6)
O7 Yb O6A 73.36(10)
O7 Yb O6B 90.7(6)
O7 Yb O8A 168.4(2)
O7 Yb C57 97.01(9)
O8A Yb O1 97.8(3)
O8A Yb O2 81.6(3)
O8A Yb O3 80.4(2)
O8A Yb O4 92.0(3)
O8A Yb O5A 70.9(2)
O8A Yb O6A 117.9(2)
O8A Yb C57 94.5(2)
O8B Yb O1 94.4(5)
O8B Yb O2 76.8(5)
O8B Yb O3 79.7(5)
O8B Yb O4 95.0(5)
O8B Yb O5B 93.5(8)
O8B Yb O6B 102.3(8)
O8B Yb O7 164.6(6)
O8B Yb C57 98.2(6)
C1 O1 Yb 91.2(2)
C1 O2 Yb 92.6(2)
C29 O3 Yb 96.3(2)
C29 O4 Yb 88.9(2)
C57 O5A Yb 93.8(2)
C57 O5B Yb 89.2(10)
C57 O6A Yb 91.5(2)
C57 O6B Yb 94.1(11)
C85A O7 Yb 119.1(3)
C85B O7 Yb 126.6(8)
C85B O7 C88B 111.1(9)
C88A O7 Yb 131.1(4)
C88A O7 C85A 106.5(5)
C88B O7 Yb 116.2(5)
C89A O8A Yb 127.6(6)
C92A O8A Yb 127.7(6)
C92A O8A C89A 104.7(8)
C89B O8B Yb 118.9(11)
C92B O8B Yb 125.6(14)
C92B O8B C89B 104.4(15)
C2 N1 C3 109.2(3)
C2 N1 C17 127.1(3)
C3 N1 C17 123.7(3)
C2 N2 C4 109.1(3)
C2 N2 C5 126.0(3)
C4 N2 C5 124.6(3)
C30 N3 C31 108.8(3)
C30 N3 C45 127.0(3)
C31 N3 C45 124.1(3)
C30 N4 C32 109.3(3)
C30 N4 C33 126.1(3)
C32 N4 C33 123.5(3)
C58 N5 C59 109.1(3)
C58 N5 C73 128.2(3)
C59 N5 C73 122.6(3)
C58 N6 C60 109.4(3)
C58 N6 C61 125.8(3)
C60 N6 C61 124.5(3)
O1 C1 Yb 63.92(18)
O1 C1 O2 126.4(3)
O1 C1 C2 117.5(3)
O2 C1 Yb 62.55(19)
O2 C1 C2 116.1(3)
C2 C1 Yb 177.7(2)
N1 C2 N2 107.1(3)
N1 C2 C1 127.0(3)
N2 C2 C1 125.9(3)
C4 C3 N1 107.3(3)
C3 C4 N2 107.3(3)
C6 C5 N2 118.0(3)
C13 C5 N2 117.6(4)
C13 C5 C6 124.4(3)
C5 C6 C7 123.2(3)
C10 C6 C5 116.2(4)
C10 C6 C7 120.6(4)
C6 C7 C8 110.2(4)
C9 C7 C6 114.0(4)
C9 C7 C8 108.1(4)
C11 C10 C6 121.2(4)
C12 C11 C10 120.8(4)
C11 C12 C13 121.0(4)
C5 C13 C12 116.2(4)
C5 C13 C14 123.6(3)
C12 C13 C14 120.2(4)
C13 C14 C15 111.8(4)
C13 C14 C16 111.8(4)
C16 C14 C15 110.2(4)
C18 C17 N1 116.9(3)
C25 C17 N1 118.6(3)
C25 C17 C18 124.5(3)
C17 C18 C19 123.6(3)
C17 C18 C22 116.0(4)
C22 C18 C19 120.3(4)
C18 C19 C20 110.7(4)
C18 C19 C21 113.3(4)
C20 C19 C21 110.3(4)
C23 C22 C18 121.3(4)
C22 C23 C24 121.4(4)
C23 C24 C25 120.8(4)
C17 C25 C24 115.9(4)
C17 C25 C26A 126.5(6)
C17 C25 C26B 115.7(9)
C24 C25 C26A 117.5(7)
C24 C25 C26B 128.1(9)
C25 C26A C27A 111.7(8)
C25 C26A C28A 107.8(10)
C28A C26A C27A 110.3(9)
C27B C26B C25 111.2(14)
C27B C26B C28B 108.8(16)
C28B C26B C25 115.5(13)
O3 C29 Yb 58.82(19)
O3 C29 C30 116.6(3)
O4 C29 Yb 66.6(2)
O4 C29 O3 125.4(3)
O4 C29 C30 118.0(3)
C30 C29 Yb 175.2(2)
N3 C30 C29 126.2(3)
N4 C30 N3 107.0(3)
N4 C30 C29 126.8(3)
C32 C31 N3 107.2(3)
C31 C32 N4 107.7(3)
C34 C33 N4 116.7(3)
C41 C33 N4 118.4(3)
C41 C33 C34 124.8(4)
C33 C34 C35 122.2(4)
C38 C34 C33 116.3(4)
C38 C34 C35 121.5(4)
C34 C35 C36 112.8(4)
C37 C35 C34 110.4(4)
C37 C35 C36 110.0(4)
C39 C38 C34 120.9(4)
C40 C39 C38 120.3(4)
C39 C40 C41 122.5(4)
C33 C41 C42 122.3(4)
C40 C41 C33 115.2(4)
C40 C41 C42 122.5(4)
C43 C42 C41 110.9(4)
C44 C42 C41 113.6(4)
C44 C42 C43 109.6(4)
C46 C45 N3 118.2(3)
C46 C45 C53 124.3(4)
C53 C45 N3 117.5(3)
C45 C46 C47 121.8(3)
C45 C46 C50 116.7(3)
C50 C46 C47 121.5(3)
C46 C47 C48 112.4(3)
C46 C47 C49 110.2(3)
C49 C47 C48 110.9(4)
C51 C50 C46 121.1(4)
C50 C51 C52 120.6(4)
C51 C52 C53 121.3(4)
C45 C53 C52 116.0(4)
C45 C53 C54A 125.1(9)
C45 C53 C54B 117.6(12)
C52 C53 C54A 118.7(9)
C52 C53 C54B 125.9(12)
C55A C54A C53 113.1(11)
C55A C54A C56A 112.3(11)
C56A C54A C53 111.6(11)
C53 C54B C55B 113.0(17)
C56B C54B C53 110.6(18)
C56B C54B C55B 107(2)
O5A C57 Yb 61.34(19)
O5A C57 C58 117.2(3)
O5B C57 Yb 65.5(9)
O5B C57 C58 115.0(9)
O6A C57 Yb 63.6(2)
O6A C57 O5A 124.9(3)
O6A C57 C58 117.9(3)
O6B C57 Yb 62.1(9)
O6B C57 O5B 127.5(13)
O6B C57 C58 117.5(10)
C58 C57 Yb 178.5(2)
N5 C58 C57 126.1(3)
N6 C58 N5 107.2(3)
N6 C58 C57 126.7(3)
C60 C59 N5 107.6(3)
C59 C60 N6 106.8(3)
C62 C61 N6 117.7(3)
C62 C61 C69 124.3(4)
C69 C61 N6 118.0(4)
C61 C62 C63 122.7(3)
C61 C62 C66 116.5(4)
C66 C62 C63 120.8(4)
C64 C63 C62 112.5(4)
C64 C63 C65 111.6(5)
C65 C63 C62 111.4(4)
C67 C66 C62 121.1(5)
C68 C67 C66 120.2(4)
C67 C68 C69 122.3(4)
C61 C69 C70 122.8(4)
C68 C69 C61 115.4(4)
C68 C69 C70 121.8(4)
C69 C70 C72 112.2(5)
C71 C70 C69 112.2(5)
C71 C70 C72 108.8(5)
C74 C73 N5 117.8(3)
C74 C73 C81 124.2(3)
C81 C73 N5 117.9(3)
C73 C74 C75 123.3(3)
C73 C74 C78 116.3(4)
C78 C74 C75 120.4(3)
C74 C75 C76 110.9(4)
C74 C75 C77 112.7(3)
C77 C75 C76 109.8(4)
C79 C78 C74 121.0(4)
C78 C79 C80 120.7(4)
C79 C80 C81 120.9(4)
C73 C81 C80 116.8(4)
C73 C81 C82 122.8(3)
C80 C81 C82 120.4(4)
C81 C82 C84 111.2(4)
C83 C82 C81 112.2(4)
C83 C82 C84 109.7(5)
C86A C85A O7 105.4(7)
O7 C85B C86B 111.6(14)
C87A C86A C85A 103.5(8)
C85B C86B C87B 103.0(14)
C86A C87A C88A 104.7(8)
C88B C87B C86B 106.1(11)
O7 C88A C87A 109.1(7)
C87B C88B O7 104.8(9)
C90 C89A O8A 99.8(8)
O8B C89B C90 105.5(13)
C91A C90 C89A 107.2(9)
C91B C90 C89B 105.7(12)
C90 C91A C92A 96.9(6)
C90 C91B C92B 102.6(12)
O8A C92A C91A 110.2(7)
O8B C92B C91B 111.8(14)
C93A O9A C96A 100.6(9)
C96B O9B C93B 113.8(9)
O9A C93A C94A 110.3(11)
C94B C93B O9B 98.1(9)
C95A C94A C93A 106.3(13)
C93B C94B C95B 101.1(11)
C94A C95A C96A 93.4(13)
C96B C95B C94B 94.6(13)
O9A C96A C95A 97.7(10)
C95B C96B O9B 113.1(13)

loop_
_geom_bond_atom_site_label_1
_geom_bond_atom_site_label_2
_geom_bond_distance
Yb O1 2.596(3)
Yb O2 2.567(3)
Yb O3 2.499(3)
Yb O4 2.665(3)
Yb O5A 2.535(3)
Yb O5B 2.624(18)
Yb O6A 2.583(3)
Yb O6B 2.553(18)
Yb O7 2.417(2)
Yb O8A 2.463(10)
Yb O8B 2.379(18)
Yb C57 2.882(3)
O1 C1 1.215(4)
O2 C1 1.216(4)
O3 C29 1.231(4)
O4 C29 1.207(4)
O5A C57 1.213(4)
O5B C57 1.23(2)
O6A C57 1.213(4)
O6B C57 1.166(19)
O7 C85A 1.535(9)
O7 C85B 1.288(18)
O7 C88A 1.362(9)
O7 C88B 1.493(12)
O8A C89A 1.493(12)
O8A C92A 1.370(11)
O8B C89B 1.435(17)
O8B C92B 1.417(13)
N1 C2 1.339(4)
N1 C3 1.386(4)
N1 C17 1.451(4)
N2 C2 1.340(4)
N2 C4 1.386(4)
N2 C5 1.453(4)
N3 C30 1.347(4)
N3 C31 1.384(5)
N3 C45 1.447(5)
N4 C30 1.338(4)
N4 C32 1.373(5)
N4 C33 1.458(5)
N5 C58 1.342(4)
N5 C59 1.380(4)
N5 C73 1.455(4)
N6 C58 1.341(4)
N6 C60 1.384(4)
N6 C61 1.448(4)
C1 C2 1.513(4)
C3 C4 1.331(5)
C5 C6 1.395(6)
C5 C13 1.382(5)
C6 C7 1.515(6)
C6 C10 1.388(5)
C7 C8 1.524(7)
C7 C9 1.508(7)
C10 C11 1.375(6)
C11 C12 1.365(6)
C12 C13 1.401(5)
C13 C14 1.509(6)
C14 C15 1.531(6)
C14 C16 1.515(7)
C17 C18 1.389(5)
C17 C25 1.386(5)
C18 C19 1.502(6)
C18 C22 1.396(5)
C19 C20 1.522(6)
C19 C21 1.523(6)
C22 C23 1.349(7)
C23 C24 1.367(7)
C24 C25 1.404(6)
C25 C26A 1.471(13)
C25 C26B 1.602(16)
C26A C27A 1.539(11)
C26A C28A 1.526(13)
C26B C27B 1.535(16)
C26B C28B 1.539(16)
C29 C30 1.525(5)
C31 C32 1.333(5)
C33 C34 1.395(5)
C33 C41 1.389(5)
C34 C35 1.522(6)
C34 C38 1.389(6)
C35 C36 1.524(7)
C35 C37 1.521(7)
C38 C39 1.372(6)
C39 C40 1.371(6)
C40 C41 1.380(5)
C41 C42 1.519(6)
C42 C43 1.514(6)
C42 C44 1.505(7)
C45 C46 1.385(5)
C45 C53 1.390(5)
C46 C47 1.516(5)
C46 C50 1.389(5)
C47 C48 1.517(6)
C47 C49 1.517(6)
C50 C51 1.369(6)
C51 C52 1.371(7)
C52 C53 1.397(6)
C53 C54A 1.513(12)
C53 C54B 1.526(17)
C54A C55A 1.505(14)
C54A C56A 1.510(14)
C54B C55B 1.544(17)
C54B C56B 1.520(17)
C57 C58 1.511(4)
C59 C60 1.342(5)
C61 C62 1.372(5)
C61 C69 1.400(5)
C62 C63 1.526(6)
C62 C66 1.401(5)
C63 C64 1.514(6)
C63 C65 1.517(7)
C66 C67 1.363(7)
C67 C68 1.361(7)
C68 C69 1.389(6)
C69 C70 1.505(7)
C70 C71 1.504(9)
C70 C72 1.513(7)
C73 C74 1.387(5)
C73 C81 1.389(5)
C74 C75 1.514(6)
C74 C78 1.405(5)
C75 C76 1.526(6)
C75 C77 1.515(6)
C78 C79 1.372(6)
C79 C80 1.375(6)
C80 C81 1.394(5)
C81 C82 1.514(6)
C82 C83 1.511(6)
C82 C84 1.518(7)
C85A C86A 1.501(13)
C85B C86B 1.49(2)
C86A C87A 1.449(15)
C86B C87B 1.51(2)
C87A C88A 1.491(11)
C87B C88B 1.472(17)
C89A C90 1.423(14)
C89B C90 1.561(14)
C90 C91A 1.391(11)
C90 C91B 1.362(15)
C91A C92A 1.440(9)
C91B C92B 1.505(12)
O9A C93A 1.354(13)
O9A C96A 1.418(13)
O9B C93B 1.456(12)
O9B C96B 1.348(13)
C93A C94A 1.515(19)
C93B C94B 1.381(17)
C94A C95A 1.42(2)
C94B C95B 1.79(2)
C95A C96A 1.74(2)
C95B C96B 1.34(2)

loop_
_smtbx_masks_void_nr
_smtbx_masks_void_average_x
_smtbx_masks_void_average_y
_smtbx_masks_void_average_z
_smtbx_masks_void_volume
_smtbx_masks_void_count_electrons
_smtbx_masks_void_content
1 0.000 0.500 1.000 590.6 100.7 'C5 H12'
2 0.500 0.000 0.500 590.6 100.7 'C5 H12'
